data_2211206
loop_
_publ_author_name
'Nagarajan Vembu'
'Elinor C. Spencer'
'Jean Lee'
'John G. Kelly'
'Kevin B. Nolan'
'Marc Devocelle'

_publ_section_title
;
 5-Chloro-3-hydroxy-2,2-dimethyl-2,3-dihydroquinazolin-4(1<i>H</i>)-one:
 supramolecular aggregation through a two-dimensional network of
 N---H&#x00B7;&#x00B7;&#x00B7;O and O---H&#x00B7;&#x00B7;&#x00B7;O
 interactions
;
_journal_coeditor_code SJ2138
_journal_issue 11
_journal_name_full 'Acta Crystallographica Section E'
_journal_page_first o5003
_journal_page_last o5005
_journal_paper_doi 10.1107/S1600536806040852
_journal_volume 62
_journal_year 2006
_chemical_formula_iupac 'C10 H11 Cl N2 O2'
_chemical_formula_moiety 'C10 H11 Cl N2 O2'
_chemical_formula_sum 'C10 H11 Cl N2 O2'
_chemical_formula_weight 226.66
_chemical_name_common Chlorohydroxydimethyldihydroquinazolinone
_chemical_name_systematic
;
5-Chloro-3-hydroxy-2,2-dimethylquinazolin-4(1H)-one
;
_space_group_IT_number 61
_symmetry_cell_setting orthorhombic
_symmetry_space_group_name_Hall '-P 2ac 2ab'
_symmetry_space_group_name_H-M 'P b c a'
_atom_sites_solution_hydrogens geom
_atom_sites_solution_primary direct
_atom_sites_solution_secondary difmap
_audit_creation_method SHELXL97
_cell_angle_alpha 90.00
_cell_angle_beta 90.00
_cell_angle_gamma 90.00
_cell_formula_units_Z 8
_cell_length_a 9.7070(5)
_cell_length_b 12.7121(7)
_cell_length_c 16.4203(8)
_cell_measurement_reflns_used 2345
_cell_measurement_temperature 120(2)
_cell_measurement_theta_max 25.253
_cell_measurement_theta_min 2.479
_cell_volume 2026.21(18)
_computing_cell_refinement 'SAINT (Bruker, 1998)'
_computing_data_collection 'SMART (Bruker, 1998)'
_computing_data_reduction SAINT
_computing_molecular_graphics 'MERCURY (Macrae <i>et al.</i>,  2006)'
_computing_publication_material SHELXL97
_computing_structure_refinement 'SHELXL97 (Sheldrick, 1997)'
_computing_structure_solution 'SHELXS97 (Sheldrick, 1997)'
_diffrn_ambient_temperature 120(2)
_diffrn_detector_area_resol_mean 0
_diffrn_measured_fraction_theta_full 1.000
_diffrn_measured_fraction_theta_max 1.000
_diffrn_measurement_device_type 'Bruker SMART 6K CCD area-detector'
_diffrn_measurement_method \w
_diffrn_radiation_monochromator graphite
_diffrn_radiation_source 'fine-focus sealed tube'
_diffrn_radiation_type MoK\a
_diffrn_radiation_wavelength 0.71073
_diffrn_reflns_av_R_equivalents 0.0516
_diffrn_reflns_av_sigmaI/netI 0.0336
_diffrn_reflns_limit_h_max 11
_diffrn_reflns_limit_h_min -11
_diffrn_reflns_limit_k_max 15
_diffrn_reflns_limit_k_min -15
_diffrn_reflns_limit_l_max 20
_diffrn_reflns_limit_l_min -15
_diffrn_reflns_number 12430
_diffrn_reflns_theta_full 26.01
_diffrn_reflns_theta_max 26.01
_diffrn_reflns_theta_min 2.48
_diffrn_standards_number 0
_exptl_absorpt_coefficient_mu 0.357
_exptl_absorpt_correction_T_max 0.965
_exptl_absorpt_correction_T_min 0.926
_exptl_absorpt_correction_type multi-scan
_exptl_absorpt_process_details '(SADABS; Sheldrick, 1998)'
_exptl_crystal_colour Colourless
_exptl_crystal_density_diffrn 1.486
_exptl_crystal_density_method 'not measured'
_exptl_crystal_description Block
_exptl_crystal_F_000 944
_exptl_crystal_size_max 0.14
_exptl_crystal_size_mid 0.12
_exptl_crystal_size_min 0.10
_refine_diff_density_max 0.316
_refine_diff_density_min -0.221
_refine_ls_extinction_method none
_refine_ls_goodness_of_fit_ref 1.045
_refine_ls_hydrogen_treatment refall
_refine_ls_matrix_type full
_refine_ls_number_parameters 180
_refine_ls_number_reflns 1996
_refine_ls_number_restraints 0
_refine_ls_restrained_S_all 1.045
_refine_ls_R_factor_all 0.0543
_refine_ls_R_factor_gt 0.0376
_refine_ls_shift/su_max 0.000
_refine_ls_shift/su_mean 0.000
_refine_ls_structure_factor_coef Fsqd
_refine_ls_weighting_details 'calc w = 1/[\s^2^(Fo^2^)+(0.0571P)^2^+0.6859P] where P=(Fo^2^+2Fc^2^)/3'
_refine_ls_weighting_scheme calc
_refine_ls_wR_factor_gt 0.0962
_refine_ls_wR_factor_ref 0.1071
_reflns_number_gt 1507
_reflns_number_total 1996
_reflns_threshold_expression I>2\s(I)
_cod_data_source_file sj2138.cif
_cod_data_source_block I
_cod_database_code 2211206
_cod_database_fobs_code 2211206

loop_
_symmetry_equiv_pos_as_xyz
'x, y, z'
'-x+1/2, -y, z+1/2'
'-x, y+1/2, -z+1/2'
'x+1/2, -y+1/2, -z'
'-x, -y, -z'
'x-1/2, y, -z-1/2'
'x, -y-1/2, z-1/2'
'-x-1/2, y-1/2, z'

loop_
_atom_site_type_symbol
_atom_site_label
_atom_site_fract_x
_atom_site_fract_y
_atom_site_fract_z
_atom_site_U_iso_or_equiv
_atom_site_adp_type
_atom_site_calc_flag
_atom_site_occupancy
C C1 0.1625(2) 0.01410(16) 0.30349(13) 0.0232(5) Uani d 1
C C2 0.0732(2) 0.04246(18) 0.24247(14) 0.0272(5) Uani d 1
H H2 0.061(2) -0.0020(19) 0.1994(14) 0.030(6) Uiso d 1
C C3 0.0072(2) 0.13934(17) 0.24633(14) 0.0265(5) Uani d 1
H H3 -0.054(2) 0.1577(18) 0.2025(14) 0.028(6) Uiso d 1
C C4 0.0253(2) 0.20484(17) 0.31133(13) 0.0259(5) Uani d 1
H H4 -0.022(2) 0.2718(19) 0.3145(14) 0.032(6) Uiso d 1
C C5 0.11145(19) 0.17453(16) 0.37553(12) 0.0231(4) Uani d 1
C C6 0.18594(19) 0.07904(15) 0.37162(12) 0.0210(4) Uani d 1
C C7 0.2901(2) 0.05918(15) 0.43529(12) 0.0219(4) Uani d 1
C C8 0.2240(2) 0.28916(18) 0.57100(15) 0.0288(5) Uani d 1
H H8A 0.146(2) 0.3452(17) 0.5774(14) 0.030(6) Uiso d 1
H H8B 0.244(2) 0.2654(18) 0.6266(16) 0.030(6) Uiso d 1
H H8C 0.303(3) 0.320(2) 0.5486(15) 0.039(7) Uiso d 1
C C9 0.1737(2) 0.19813(16) 0.51952(12) 0.0245(5) Uani d 1
C C10 0.0626(2) 0.13579(19) 0.56367(15) 0.0313(5) Uani d 1
H H10C -0.015(3) 0.183(2) 0.5808(16) 0.047(7) Uiso d 1
H H10B 0.102(3) 0.101(2) 0.6148(18) 0.048(8) Uiso d 1
H H10A 0.022(3) 0.081(2) 0.5298(17) 0.050(8) Uiso d 1
H H2O 0.426(3) 0.057(2) 0.5458(17) 0.048(8) Uiso d 1
H H2N 0.102(3) 0.301(2) 0.4410(16) 0.047(8) Uiso d 1
Cl Cl1 0.24305(5) -0.10747(4) 0.29303(3) 0.02900(19) Uani d 1
N N1 0.28885(18) 0.12826(14) 0.49761(11) 0.0260(4) Uani d 1
N N2 0.12798(19) 0.23850(15) 0.44190(11) 0.0275(4) Uani d 1
O O1 0.38023(14) -0.01006(11) 0.43358(9) 0.0277(4) Uani d 1
O O2 0.37357(16) 0.10485(13) 0.56416(9) 0.0312(4) Uani d 1

loop_
_atom_site_aniso_label
_atom_site_aniso_U_11
_atom_site_aniso_U_22
_atom_site_aniso_U_33
_atom_site_aniso_U_12
_atom_site_aniso_U_13
_atom_site_aniso_U_23
C1 0.0207(10) 0.0231(10) 0.0258(11) -0.0006(8) 0.0044(8) -0.0004(8)
C2 0.0283(12) 0.0323(12) 0.0211(11) -0.0029(9) -0.0006(9) -0.0013(9)
C3 0.0230(11) 0.0338(12) 0.0226(12) 0.0012(9) -0.0041(9) 0.0043(9)
C4 0.0236(10) 0.0284(11) 0.0258(12) 0.0029(9) 0.0014(9) 0.0022(9)
C5 0.0206(10) 0.0247(10) 0.0240(11) -0.0012(8) 0.0027(8) 0.0012(8)
C6 0.0167(9) 0.0249(10) 0.0215(10) -0.0011(8) 0.0015(8) 0.0024(8)
C7 0.0216(10) 0.0215(10) 0.0227(11) -0.0017(8) 0.0024(8) 0.0021(8)
C8 0.0296(12) 0.0292(12) 0.0275(13) 0.0005(9) 0.0007(10) -0.0055(10)
C9 0.0251(10) 0.0258(11) 0.0227(11) 0.0038(9) -0.0003(9) -0.0012(8)
C10 0.0312(12) 0.0351(13) 0.0275(13) -0.0041(10) 0.0032(10) -0.0007(10)
Cl1 0.0342(3) 0.0250(3) 0.0277(3) 0.0047(2) -0.0037(2) -0.0053(2)
N1 0.0248(9) 0.0313(10) 0.0220(9) 0.0056(7) -0.0056(7) -0.0033(7)
N2 0.0351(10) 0.0227(10) 0.0246(10) 0.0055(8) -0.0027(8) -0.0015(8)
O1 0.0257(8) 0.0292(8) 0.0281(8) 0.0068(6) -0.0046(6) -0.0028(6)
O2 0.0302(8) 0.0393(9) 0.0243(9) 0.0121(7) -0.0089(7) -0.0075(7)

loop_
_atom_type_symbol
_atom_type_description
_atom_type_scat_dispersion_real
_atom_type_scat_dispersion_imag
_atom_type_scat_source
C C 0.0033 0.0016 'International Tables Vol C Tables 4.2.6.8 and 6.1.1.4'
H H 0.0000 0.0000 'International Tables Vol C Tables 4.2.6.8 and 6.1.1.4'
N N 0.0061 0.0033 'International Tables Vol C Tables 4.2.6.8 and 6.1.1.4'
O O 0.0106 0.0060 'International Tables Vol C Tables 4.2.6.8 and 6.1.1.4'
Cl Cl 0.1484 0.1585 'International Tables Vol C Tables 4.2.6.8 and 6.1.1.4'

loop_
_geom_angle_atom_site_label_1
_geom_angle_atom_site_label_2
_geom_angle_atom_site_label_3
_geom_angle
C2 C1 C6 121.83(19)
C2 C1 Cl1 116.40(16)
C6 C1 Cl1 121.76(16)
C1 C2 C3 119.4(2)
C1 C2 H2 119.0(15)
C3 C2 H2 121.6(15)
C4 C3 C2 121.1(2)
C4 C3 H3 121.1(14)
C2 C3 H3 117.8(14)
C3 C4 C5 119.9(2)
C3 C4 H4 121.0(14)
C5 C4 H4 119.1(14)
N2 C5 C4 120.40(19)
N2 C5 C6 119.08(18)
C4 C5 C6 120.49(19)
C1 C6 C5 117.16(18)
C1 C6 C7 124.94(18)
C5 C6 C7 117.69(18)
O1 C7 N1 119.01(18)
O1 C7 C6 126.01(19)
N1 C7 C6 114.85(17)
C9 C8 H8A 110.0(13)
C9 C8 H8B 110.4(14)
H8A C8 H8B 105.0(19)
C9 C8 H8C 111.2(16)
H8A C8 H8C 111(2)
H8B C8 H8C 109(2)
N2 C9 N1 103.41(16)
N2 C9 C8 108.69(17)
N1 C9 C8 110.62(17)
N2 C9 C10 112.83(18)
N1 C9 C10 109.90(17)
C8 C9 C10 111.14(18)
C9 C10 H10C 110.6(15)
C9 C10 H10B 110.7(16)
H10C C10 H10B 108(2)
C9 C10 H10A 112.7(16)
H10C C10 H10A 107(2)
H10B C10 H10A 108(2)
C7 N1 O2 116.67(16)
C7 N1 C9 125.78(17)
O2 N1 C9 112.57(16)
C5 N2 C9 121.84(17)
C5 N2 H2N 121.1(19)
C9 N2 H2N 116.5(19)
N1 O2 H2O 103.1(19)

loop_
_geom_bond_atom_site_label_1
_geom_bond_atom_site_label_2
_geom_bond_distance
C1 C2 1.373(3)
C1 C6 1.409(3)
C1 Cl1 1.740(2)
C2 C3 1.390(3)
C2 H2 0.91(2)
C3 C4 1.365(3)
C3 H3 0.96(2)
C4 C5 1.399(3)
C4 H4 0.97(2)
C5 N2 1.369(3)
C5 C6 1.414(3)
C6 C7 1.476(3)
C7 O1 1.242(2)
C7 N1 1.349(3)
C8 C9 1.514(3)
C8 H8A 1.05(2)
C8 H8B 0.98(3)
C8 H8C 0.93(3)
C9 N2 1.444(3)
C9 N1 1.473(3)
C9 C10 1.522(3)
C10 H10C 1.00(3)
C10 H10B 1.02(3)
C10 H10A 0.98(3)
N1 O2 1.400(2)
N2 H2N 0.83(3)
O2 H2O 0.85(3)

loop_
_geom_hbond_atom_site_label_D
_geom_hbond_atom_site_label_H
_geom_hbond_atom_site_label_A
_geom_hbond_site_symmetry_A
_geom_hbond_distance_DH
_geom_hbond_distance_HA
_geom_hbond_distance_DA
_geom_hbond_angle_DHA
_geom_hbond_publ_flag
N2 H2N O2 4_456 0.83(3) 2.52(3) 3.174(2) 136(2) y
N2 H2N O1 8_665 0.83(3) 2.41(3) 3.200(2) 158(2) y
O2 H2O O1 . 0.85(3) 2.08(3) 2.595(2) 119(2) y
O2 H2O O1 5_656 0.85(3) 2.00(3) 2.677(2) 136(2) y

loop_
_geom_torsion_atom_site_label_1
_geom_torsion_atom_site_label_2
_geom_torsion_atom_site_label_3
_geom_torsion_atom_site_label_4
_geom_torsion
_geom_torsion_publ_flag
C6 C1 C2 C3 2.1(3) ?
Cl1 C1 C2 C3 -178.94(16) ?
C1 C2 C3 C4 -2.7(3) ?
C2 C3 C4 C5 -0.1(3) ?
C3 C4 C5 N2 -178.50(19) ?
C3 C4 C5 C6 3.5(3) ?
C2 C1 C6 C5 1.1(3) ?
Cl1 C1 C6 C5 -177.76(14) ?
C2 C1 C6 C7 -173.57(19) ?
Cl1 C1 C6 C7 7.6(3) ?
N2 C5 C6 C1 178.05(18) ?
C4 C5 C6 C1 -3.9(3) ?
N2 C5 C6 C7 -6.9(3) y
C4 C5 C6 C7 171.16(18) ?
C1 C6 C7 O1 8.1(3) ?
C5 C6 C7 O1 -166.55(19) ?
C1 C6 C7 N1 -176.11(19) y
C5 C6 C7 N1 9.2(3) ?
O1 C7 N1 O2 -11.8(3) y
C6 C7 N1 O2 172.09(16) y
O1 C7 N1 C9 -164.85(19) ?
C6 C7 N1 C9 19.0(3) y
N2 C9 N1 C7 -43.6(3) y
C8 C9 N1 C7 -159.8(2) y
C10 C9 N1 C7 77.1(3) y
N2 C9 N1 O2 162.41(16) y
C8 C9 N1 O2 46.2(2) ?
C10 C9 N1 O2 -76.9(2) ?
C4 C5 N2 C9 157.99(19) ?
C6 C5 N2 C9 -24.0(3) y
N1 C9 N2 C5 44.8(2) y
C8 C9 N2 C5 162.40(18) y
C10 C9 N2 C5 -73.9(2) y

loop_
_cod_related_entry_id
_cod_related_entry_database
_cod_related_entry_code
1 ChemSpider 21126087
